data_4027443
loop_
_publ_author_name
'Jiayue Cui'
'David I. Chai'
'Christopher Miller'
'Jason Hao'
'Christopher Thomas'
'JingQi Wang'
'Karl A. Scheidt'
'Sergey A. Kozmin'

_publ_section_title
;
 Assembly of Four Diverse Heterocyclic Libraries Enabled by Prins
 Cyclization, Au-Catalyzed Enyne Cycloisomerization, and Automated Amide
 Synthesis
;
_journal_name_full 'Journal of Organic Chemistry'
_journal_page_first 7435
_journal_page_last 7470
_journal_paper_doi 10.1021/jo301061r
_journal_volume 77
_journal_year 2012
_chemical_formula_sum 'C23 H29 N O7'
_chemical_formula_weight 431.47
_chemical_name_systematic
; 
 ? 
;
_space_group_IT_number 14
_symmetry_cell_setting monoclinic
_symmetry_space_group_name_Hall '-P 2ybc'
_symmetry_space_group_name_H-M 'P 1 21/c 1'
_atom_sites_solution_hydrogens geom
_atom_sites_solution_primary direct
_atom_sites_solution_secondary difmap
_audit_creation_method SHELXL-97
_cell_angle_alpha 90.00
_cell_angle_beta 101.023(5)
_cell_angle_gamma 90.00
_cell_formula_units_Z 4
_cell_length_a 9.834(3)
_cell_length_b 21.975(6)
_cell_length_c 10.063(3)
_cell_measurement_temperature 100(2)
_cell_volume 2134.5(11)
_computing_structure_refinement 'SHELXL-97 (Sheldrick, 2008)'
_computing_structure_solution 'SHELXS-97 (Sheldrick, 2008)'
_diffrn_ambient_temperature 100(2)
_diffrn_measured_fraction_theta_full 0.996
_diffrn_measured_fraction_theta_max 0.996
_diffrn_radiation_monochromator graphite
_diffrn_radiation_source 'fine-focus sealed tube'
_diffrn_radiation_type MoK\a
_diffrn_radiation_wavelength 0.71073
_diffrn_reflns_av_R_equivalents 0.0873
_diffrn_reflns_av_sigmaI/netI 0.0954
_diffrn_reflns_limit_h_max 11
_diffrn_reflns_limit_h_min -11
_diffrn_reflns_limit_k_max 26
_diffrn_reflns_limit_k_min -26
_diffrn_reflns_limit_l_max 12
_diffrn_reflns_limit_l_min -12
_diffrn_reflns_number 20642
_diffrn_reflns_theta_full 25.26
_diffrn_reflns_theta_max 25.26
_diffrn_reflns_theta_min 1.85
_exptl_absorpt_coefficient_mu 0.099
_exptl_absorpt_correction_T_max 0.9882
_exptl_absorpt_correction_T_min 0.9651
_exptl_crystal_density_diffrn 1.343
_exptl_crystal_F_000 920
_exptl_crystal_size_max 0.36
_exptl_crystal_size_mid 0.20
_exptl_crystal_size_min 0.12
_refine_diff_density_max 0.284
_refine_diff_density_min -0.178
_refine_diff_density_rms 0.044
_refine_ls_extinction_method none
_refine_ls_goodness_of_fit_ref 0.802
_refine_ls_hydrogen_treatment mixed
_refine_ls_matrix_type full
_refine_ls_number_parameters 284
_refine_ls_number_reflns 3844
_refine_ls_number_restraints 0
_refine_ls_restrained_S_all 0.802
_refine_ls_R_factor_all 0.0982
_refine_ls_R_factor_gt 0.0538
_refine_ls_shift/su_max 0.000
_refine_ls_shift/su_mean 0.000
_refine_ls_structure_factor_coef Fsqd
_refine_ls_weighting_details 'calc w=1/[\s^2^(Fo^2^)+(0.0462P)^2^+0.0000P] where P=(Fo^2^+2Fc^2^)/3'
_refine_ls_weighting_scheme calc
_refine_ls_wR_factor_gt 0.1014
_refine_ls_wR_factor_ref 0.1140
_reflns_number_gt 2120
_reflns_number_total 3844
_reflns_threshold_expression >2sigma(I)
_cod_data_source_file jo301061r_si_002.cif
_cod_data_source_block jcui16s
_cod_original_cell_volume 2134.4(10)
_cod_database_code 4027443

loop_
_symmetry_equiv_pos_as_xyz
'x, y, z'
'-x, y+1/2, -z+1/2'
'-x, -y, -z'
'x, -y-1/2, z-1/2'

loop_
_atom_site_label
_atom_site_type_symbol
_atom_site_fract_x
_atom_site_fract_y
_atom_site_fract_z
_atom_site_U_iso_or_equiv
_atom_site_adp_type
_atom_site_occupancy
_atom_site_symmetry_multiplicity
_atom_site_calc_flag
_atom_site_refinement_flags
C1 C -0.2406(3) 0.07697(13) 0.2908(3) 0.0395(8) Uani 1 1 d .
H1A H -0.2735 0.1147 0.2434 0.059 Uiso 1 1 calc R
H1B H -0.2674 0.0422 0.2304 0.059 Uiso 1 1 calc R
H1C H -0.1395 0.0783 0.3179 0.059 Uiso 1 1 calc R
C2 C -0.5050(3) 0.05805(13) 0.7171(3) 0.0426(8) Uani 1 1 d .
H2A H -0.4392 0.0554 0.8033 0.064 Uiso 1 1 calc R
H2B H -0.5627 0.0214 0.7044 0.064 Uiso 1 1 calc R
H2C H -0.5641 0.0939 0.7177 0.064 Uiso 1 1 calc R
C3 C -0.3487(3) 0.11347(12) 0.6087(3) 0.0335(7) Uani 1 1 d .
C4 C -0.2776(3) 0.11712(12) 0.5017(3) 0.0319(7) Uani 1 1 d .
C5 C -0.1881(3) 0.16515(12) 0.4958(3) 0.0329(7) Uani 1 1 d .
H5 H -0.1379 0.1668 0.4241 0.039 Uiso 1 1 calc R
C6 C -0.1702(3) 0.21093(12) 0.5925(3) 0.0336(7) Uani 1 1 d .
C7 C -0.2458(3) 0.20774(13) 0.6944(3) 0.0394(8) Uani 1 1 d .
H7 H -0.2372 0.2393 0.7600 0.047 Uiso 1 1 calc R
C8 C -0.3340(3) 0.15944(13) 0.7031(3) 0.0385(7) Uani 1 1 d .
H8 H -0.3845 0.1580 0.7746 0.046 Uiso 1 1 calc R
C9 C -0.0657(3) 0.26069(13) 0.5899(3) 0.0385(8) Uani 1 1 d .
H9A H -0.1025 0.2995 0.6184 0.046 Uiso 1 1 calc R
H9B H -0.0499 0.2659 0.4963 0.046 Uiso 1 1 calc R
C10 C 0.0715(3) 0.24608(12) 0.6836(3) 0.0355(7) Uani 1 1 d .
H10A H 0.0551 0.2385 0.7762 0.043 Uiso 1 1 calc R
H10B H 0.1113 0.2086 0.6519 0.043 Uiso 1 1 calc R
C11 C 0.1540(3) 0.34538(12) 0.7650(3) 0.0316(7) Uani 1 1 d .
C12 C 0.2498(3) 0.40000(12) 0.7692(3) 0.0332(7) Uani 1 1 d .
H12 H 0.1987 0.4315 0.7072 0.040 Uiso 1 1 calc R
C13 C 0.2761(3) 0.42677(12) 0.9109(3) 0.0333(7) Uani 1 1 d .
H13A H 0.3073 0.3939 0.9770 0.040 Uiso 1 1 calc R
H13B H 0.3519 0.4570 0.9186 0.040 Uiso 1 1 calc R
C14 C 0.1518(3) 0.45677(13) 0.9465(3) 0.0347(7) Uani 1 1 d .
C15 C 0.3824(3) 0.38551(13) 0.7178(3) 0.0373(7) Uani 1 1 d .
H15A H 0.4320 0.4237 0.7057 0.045 Uiso 1 1 calc R
H15B H 0.4440 0.3600 0.7849 0.045 Uiso 1 1 calc R
C16 C 0.3467(3) 0.35194(13) 0.5838(3) 0.0354(7) Uani 1 1 d .
C17 C 0.4714(3) 0.32652(13) 0.5299(3) 0.0452(8) Uani 1 1 d .
H17A H 0.5013 0.3554 0.4656 0.054 Uiso 1 1 calc R
H17B H 0.5504 0.3187 0.6051 0.054 Uiso 1 1 calc R
C18 C 0.4193(3) 0.26706(14) 0.4585(3) 0.0488(9) Uani 1 1 d .
H18A H 0.3824 0.2738 0.3610 0.059 Uiso 1 1 calc R
H18B H 0.4936 0.2361 0.4688 0.059 Uiso 1 1 calc R
C19 C 0.3048(3) 0.24847(14) 0.5334(3) 0.0421(8) Uani 1 1 d .
H19 H 0.2651 0.2090 0.5308 0.051 Uiso 1 1 calc R
C20 C 0.2688(3) 0.29450(13) 0.6019(3) 0.0346(7) Uani 1 1 d .
C21 C 0.2604(3) 0.39518(14) 0.4818(3) 0.0394(8) Uani 1 1 d .
C22 C 0.0302(3) 0.41628(14) 0.3607(3) 0.0493(9) Uani 1 1 d .
H22A H -0.0057 0.3964 0.2727 0.059 Uiso 1 1 calc R
H22B H 0.0751 0.4550 0.3432 0.059 Uiso 1 1 calc R
C23 C -0.0864(3) 0.42834(14) 0.4342(3) 0.0548(9) Uani 1 1 d .
H23A H -0.1296 0.3897 0.4517 0.082 Uiso 1 1 calc R
H23B H -0.1556 0.4545 0.3786 0.082 Uiso 1 1 calc R
H23C H -0.0502 0.4487 0.5204 0.082 Uiso 1 1 calc R
N1 N 0.1705(2) 0.29650(10) 0.6867(2) 0.0319(6) Uani 1 1 d .
O1 O -0.30146(18) 0.07068(8) 0.40887(19) 0.0364(5) Uani 1 1 d .
O2 O -0.43066(18) 0.06313(8) 0.60872(18) 0.0371(5) Uani 1 1 d .
O3 O 0.1299(2) 0.37676(9) 0.4450(2) 0.0453(6) Uani 1 1 d .
O4 O 0.3063(2) 0.44112(10) 0.4427(2) 0.0577(6) Uani 1 1 d .
O5 O 0.1330(2) 0.44431(9) 1.07006(19) 0.0402(5) Uani 1 1 d .
H5A H 0.0642 0.4638 1.0857 0.060 Uiso 1 1 calc R
O6 O 0.0783(2) 0.49119(8) 0.87046(18) 0.0387(5) Uani 1 1 d .
O7 O 0.06420(19) 0.34565(8) 0.83376(18) 0.0374(5) Uani 1 1 d .

loop_
_atom_site_aniso_label
_atom_site_aniso_U_11
_atom_site_aniso_U_22
_atom_site_aniso_U_33
_atom_site_aniso_U_23
_atom_site_aniso_U_13
_atom_site_aniso_U_12
C1 0.0402(19) 0.0386(18) 0.0427(19) -0.0066(14) 0.0151(15) -0.0061(15)
C2 0.0423(19) 0.0421(19) 0.048(2) 0.0022(15) 0.0188(16) -0.0105(15)
C3 0.0268(16) 0.0302(17) 0.0435(19) 0.0009(14) 0.0072(14) -0.0012(13)
C4 0.0301(17) 0.0276(16) 0.0383(18) -0.0019(14) 0.0069(14) 0.0042(13)
C5 0.0325(17) 0.0341(17) 0.0340(17) 0.0006(13) 0.0114(14) 0.0005(14)
C6 0.0345(17) 0.0323(17) 0.0349(17) 0.0030(14) 0.0089(14) -0.0005(14)
C7 0.0438(19) 0.0364(18) 0.0405(18) -0.0044(14) 0.0146(15) -0.0011(15)
C8 0.0392(18) 0.0413(18) 0.0382(18) -0.0003(15) 0.0154(15) -0.0034(15)
C9 0.0429(19) 0.0377(18) 0.0370(18) 0.0005(14) 0.0129(15) -0.0076(15)
C10 0.0370(18) 0.0292(16) 0.0429(18) 0.0027(14) 0.0143(15) -0.0030(14)
C11 0.0330(17) 0.0349(17) 0.0278(16) 0.0009(13) 0.0083(14) 0.0010(14)
C12 0.0327(17) 0.0342(17) 0.0357(17) -0.0004(13) 0.0142(14) -0.0017(13)
C13 0.0329(17) 0.0307(16) 0.0385(17) -0.0028(13) 0.0123(14) -0.0016(13)
C14 0.0393(18) 0.0331(18) 0.0327(18) -0.0031(14) 0.0098(15) -0.0046(15)
C15 0.0354(18) 0.0375(18) 0.0416(18) -0.0025(14) 0.0136(14) -0.0056(14)
C16 0.0359(17) 0.0374(18) 0.0375(18) -0.0042(14) 0.0186(14) -0.0021(14)
C17 0.0394(19) 0.051(2) 0.050(2) -0.0113(16) 0.0203(16) -0.0046(16)
C18 0.050(2) 0.052(2) 0.048(2) -0.0097(16) 0.0174(17) 0.0033(17)
C19 0.048(2) 0.0348(18) 0.046(2) -0.0034(15) 0.0149(16) -0.0015(15)
C20 0.0341(17) 0.0363(18) 0.0353(17) -0.0003(14) 0.0117(14) 0.0006(14)
C21 0.049(2) 0.0374(19) 0.0376(19) -0.0045(15) 0.0241(16) -0.0062(16)
C22 0.062(2) 0.0420(19) 0.043(2) 0.0080(16) 0.0068(17) 0.0059(17)
C23 0.053(2) 0.048(2) 0.064(2) 0.0047(17) 0.0116(19) 0.0004(17)
N1 0.0338(14) 0.0288(13) 0.0358(14) -0.0022(11) 0.0136(11) -0.0035(11)
O1 0.0355(12) 0.0349(12) 0.0425(12) -0.0052(9) 0.0167(10) -0.0037(9)
O2 0.0336(11) 0.0374(12) 0.0446(13) -0.0019(9) 0.0181(10) -0.0057(10)
O3 0.0452(14) 0.0423(13) 0.0476(14) 0.0061(10) 0.0069(11) -0.0024(11)
O4 0.0600(15) 0.0524(15) 0.0654(16) 0.0154(12) 0.0236(12) -0.0081(12)
O5 0.0431(13) 0.0434(13) 0.0372(12) -0.0001(10) 0.0157(10) 0.0050(10)
O6 0.0443(13) 0.0367(12) 0.0368(12) 0.0014(10) 0.0119(10) 0.0051(10)
O7 0.0382(12) 0.0402(12) 0.0394(12) -0.0049(9) 0.0216(10) -0.0035(10)

loop_
_atom_type_symbol
_atom_type_description
_atom_type_scat_dispersion_real
_atom_type_scat_dispersion_imag
_atom_type_scat_source
C C 0.0033 0.0016 'International Tables Vol C Tables 4.2.6.8 and 6.1.1.4'
H H 0.0000 0.0000 'International Tables Vol C Tables 4.2.6.8 and 6.1.1.4'
N N 0.0061 0.0033 'International Tables Vol C Tables 4.2.6.8 and 6.1.1.4'
O O 0.0106 0.0060 'International Tables Vol C Tables 4.2.6.8 and 6.1.1.4'

loop_
_geom_angle_atom_site_label_1
_geom_angle_atom_site_label_2
_geom_angle_atom_site_label_3
_geom_angle
O2 C3 C8 125.3(3)
O2 C3 C4 115.4(2)
C8 C3 C4 119.3(3)
O1 C4 C5 124.4(2)
O1 C4 C3 115.9(2)
C5 C4 C3 119.6(3)
C4 C5 C6 121.3(3)
C7 C6 C5 118.1(3)
C7 C6 C9 121.1(3)
C5 C6 C9 120.7(3)
C6 C7 C8 121.3(3)
C3 C8 C7 120.3(3)
C6 C9 C10 111.3(2)
N1 C10 C9 111.0(2)
O7 C11 N1 120.7(3)
O7 C11 C12 119.4(2)
N1 C11 C12 119.8(2)
C13 C12 C11 109.0(2)
C13 C12 C15 113.4(2)
C11 C12 C15 113.0(2)
C14 C13 C12 113.4(2)
O6 C14 O5 123.4(3)
O6 C14 C13 122.8(3)
O5 C14 C13 113.8(3)
C16 C15 C12 109.5(2)
C20 C16 C15 109.7(2)
C20 C16 C21 111.8(2)
C15 C16 C21 107.4(2)
C20 C16 C17 101.3(2)
C15 C16 C17 115.2(2)
C21 C16 C17 111.5(2)
C18 C17 C16 104.9(2)
C19 C18 C17 102.1(2)
C20 C19 C18 110.7(3)
C19 C20 N1 129.0(3)
C19 C20 C16 112.9(3)
N1 C20 C16 118.1(2)
O4 C21 O3 124.6(3)
O4 C21 C16 123.1(3)
O3 C21 C16 112.3(2)
O3 C22 C23 108.1(2)
C11 N1 C20 123.2(2)
C11 N1 C10 117.1(2)
C20 N1 C10 119.5(2)
C4 O1 C1 116.6(2)
C3 O2 C2 116.8(2)
C21 O3 C22 119.2(2)

loop_
_geom_bond_atom_site_label_1
_geom_bond_atom_site_label_2
_geom_bond_distance
C1 O1 1.435(3)
C2 O2 1.428(3)
C3 O2 1.369(3)
C3 C8 1.375(4)
C3 C4 1.394(4)
C4 O1 1.373(3)
C4 C5 1.383(4)
C5 C6 1.387(4)
C6 C7 1.379(4)
C6 C9 1.504(4)
C7 C8 1.384(4)
C9 C10 1.525(4)
C10 N1 1.471(3)
C11 O7 1.221(3)
C11 N1 1.360(3)
C11 C12 1.522(4)
C12 C13 1.518(4)
C12 C15 1.525(3)
C13 C14 1.491(4)
C14 O6 1.212(3)
C14 O5 1.321(3)
C15 C16 1.518(4)
C16 C20 1.506(4)
C16 C21 1.531(4)
C16 C17 1.538(4)
C17 C18 1.531(4)
C18 C19 1.526(4)
C19 C20 1.310(4)
C20 N1 1.407(3)
C21 O4 1.202(3)
C21 O3 1.329(3)
C22 O3 1.455(3)
C22 C23 1.503(4)

loop_
_geom_torsion_atom_site_label_1
_geom_torsion_atom_site_label_2
_geom_torsion_atom_site_label_3
_geom_torsion_atom_site_label_4
_geom_torsion
O2 C3 C4 O1 1.5(3)
C8 C3 C4 O1 -177.7(2)
O2 C3 C4 C5 -177.5(2)
C8 C3 C4 C5 3.2(4)
O1 C4 C5 C6 179.3(2)
C3 C4 C5 C6 -1.8(4)
C4 C5 C6 C7 -0.8(4)
C4 C5 C6 C9 176.0(3)
C5 C6 C7 C8 2.0(4)
C9 C6 C7 C8 -174.8(3)
O2 C3 C8 C7 178.7(3)
C4 C3 C8 C7 -2.1(4)
C6 C7 C8 C3 -0.5(4)
C7 C6 C9 C10 81.4(3)
C5 C6 C9 C10 -95.3(3)
C6 C9 C10 N1 -176.7(2)
O7 C11 C12 C13 34.1(3)
N1 C11 C12 C13 -144.9(2)
O7 C11 C12 C15 161.1(2)
N1 C11 C12 C15 -17.9(4)
C11 C12 C13 C14 -69.4(3)
C15 C12 C13 C14 163.8(2)
C12 C13 C14 O6 -45.6(4)
C12 C13 C14 O5 137.1(2)
C13 C12 C15 C16 173.0(2)
C11 C12 C15 C16 48.4(3)
C12 C15 C16 C20 -58.3(3)
C12 C15 C16 C21 63.4(3)
C12 C15 C16 C17 -171.8(2)
C20 C16 C17 C18 27.3(3)
C15 C16 C17 C18 145.6(3)
C21 C16 C17 C18 -91.8(3)
C16 C17 C18 C19 -26.6(3)
C17 C18 C19 C20 16.1(3)
C18 C19 C20 N1 -178.3(3)
C18 C19 C20 C16 1.6(4)
C15 C16 C20 C19 -140.7(3)
C21 C16 C20 C19 100.3(3)
C17 C16 C20 C19 -18.5(3)
C15 C16 C20 N1 39.2(3)
C21 C16 C20 N1 -79.8(3)
C17 C16 C20 N1 161.4(2)
C20 C16 C21 O4 -173.1(3)
C15 C16 C21 O4 66.5(3)
C17 C16 C21 O4 -60.5(4)
C20 C16 C21 O3 8.5(3)
C15 C16 C21 O3 -111.9(3)
C17 C16 C21 O3 121.1(3)
O7 C11 N1 C20 177.7(2)
C12 C11 N1 C20 -3.3(4)
O7 C11 N1 C10 3.1(4)
C12 C11 N1 C10 -178.0(2)
C19 C20 N1 C11 172.0(3)
C16 C20 N1 C11 -8.0(4)
C19 C20 N1 C10 -13.5(4)
C16 C20 N1 C10 166.6(2)
C9 C10 N1 C11 78.9(3)
C9 C10 N1 C20 -96.0(3)
C5 C4 O1 C1 -7.4(4)
C3 C4 O1 C1 173.6(2)
C8 C3 O2 C2 -0.8(4)
C4 C3 O2 C2 -180.0(2)
O4 C21 O3 C22 -5.4(4)
C16 C21 O3 C22 173.0(2)
C23 C22 O3 C21 -122.4(3)
